data_1573147
loop_
_publ_author_name
'Yadav, Jyoti'
'Konar, Sanjit'

_publ_section_title
;
 Spin State Modulation and Kinetic Control of Thermal Contraction in a
 [Fe2Co2] Discrete Prussian Blue Analogue
;
_journal_name_full 'Chemical Science'
_journal_paper_doi 10.1039/D4SC05792A
_journal_year 2024
_chemical_formula_moiety 'C36 H22 B Co F10 Fe N15, Cl O4, H2 O'
_chemical_formula_sum 'C36 H24 B Cl Co F10 Fe N15 O5'
_chemical_formula_weight 1097.74
_space_group_crystal_system monoclinic
_space_group_IT_number 14
_space_group_name_Hall '-P 2ybc'
_space_group_name_H-M_alt 'P 1 21/c 1'
_atom_sites_solution_hydrogens mixed
_atom_sites_solution_primary dual
_audit_creation_date 2023-12-18
_audit_creation_method
;
Olex2 1.2
(compiled 2018.05.29 svn.r3508 for OlexSys, GUI svn.r5506)
;
_audit_update_record
;
2023-12-21 deposited with the CCDC.	2024-11-10 downloaded from the CCDC.
;
_cell_angle_alpha 90
_cell_angle_beta 107.475(3)
_cell_angle_gamma 90
_cell_formula_units_Z 4
_cell_length_a 14.5597(12)
_cell_length_b 22.1504(16)
_cell_length_c 14.5863(12)
_cell_measurement_reflns_used 5734
_cell_measurement_temperature 168(2)
_cell_measurement_theta_max 23.91
_cell_measurement_theta_min 2.35
_cell_volume 4487.0(6)
_computing_cell_refinement 'SAINT V8.40A (?, 2016)'
_computing_data_reduction 'SAINT V8.40A (?, 2016)'
_computing_molecular_graphics 'Olex2 (Dolomanov et al., 2009)'
_computing_publication_material 'Olex2 (Dolomanov et al., 2009)'
_computing_structure_refinement 'ShelXL (Sheldrick, 2015)'
_computing_structure_solution 'ShelXT (Sheldrick, 2015)'
_diffrn_ambient_temperature 168.0
_diffrn_measured_fraction_theta_full 0.995
_diffrn_measured_fraction_theta_max 0.995
_diffrn_measurement_device_type 'Bruker APEX-II CCD'
_diffrn_measurement_method '\f and \w scans'
_diffrn_radiation_type MoK\a
_diffrn_radiation_wavelength 0.71073
_diffrn_reflns_av_R_equivalents 0.1070
_diffrn_reflns_av_unetI/netI 0.0595
_diffrn_reflns_Laue_measured_fraction_full 0.995
_diffrn_reflns_Laue_measured_fraction_max 0.995
_diffrn_reflns_limit_h_max 17
_diffrn_reflns_limit_h_min -17
_diffrn_reflns_limit_k_max 26
_diffrn_reflns_limit_k_min -26
_diffrn_reflns_limit_l_max 17
_diffrn_reflns_limit_l_min -17
_diffrn_reflns_number 56870
_diffrn_reflns_point_group_measured_fraction_full 0.995
_diffrn_reflns_point_group_measured_fraction_max 0.995
_diffrn_reflns_theta_full 25.053
_diffrn_reflns_theta_max 25.053
_diffrn_reflns_theta_min 2.350
_diffrn_standards_number 0
_exptl_absorpt_coefficient_mu 0.854
_exptl_absorpt_correction_T_max 0.7452
_exptl_absorpt_correction_T_min 0.6661
_exptl_absorpt_correction_type multi-scan
_exptl_absorpt_process_details
;
SADABS-2016/2 (Bruker,2016/2) was used for absorption correction.
wR2(int) was 0.0900 before and 0.0662 after correction.
The Ratio of minimum to maximum transmission is 0.8939.
The \l/2 correction factor is Not present.
;
_exptl_crystal_colour Red
_exptl_crystal_density_diffrn 1.625
_exptl_crystal_description Plate
_exptl_crystal_F_000 2200
_exptl_crystal_preparation 'Magnetic properties'
_exptl_crystal_size_max 0.18
_exptl_crystal_size_mid 0.17
_exptl_crystal_size_min 0.02
_refine_diff_density_max 0.482
_refine_diff_density_min -0.574
_refine_diff_density_rms 0.076
_refine_ls_extinction_method none
_refine_ls_goodness_of_fit_ref 1.064
_refine_ls_hydrogen_treatment constr
_refine_ls_matrix_type full
_refine_ls_number_parameters 713
_refine_ls_number_reflns 7924
_refine_ls_number_restraints 0
_refine_ls_restrained_S_all 1.064
_refine_ls_R_factor_all 0.0924
_refine_ls_R_factor_gt 0.0592
_refine_ls_shift/su_max 0.001
_refine_ls_shift/su_mean 0.000
_refine_ls_structure_factor_coef Fsqd
_refine_ls_weighting_details 'w=1/[\s^2^(Fo^2^)+(0.0637P)^2^+7.8168P] where P=(Fo^2^+2Fc^2^)/3'
_refine_ls_weighting_scheme calc
_refine_ls_wR_factor_gt 0.1403
_refine_ls_wR_factor_ref 0.1609
_reflns_Friedel_coverage 0.000
_reflns_number_gt 5567
_reflns_number_total 7924
_reflns_threshold_expression 'I > 2\s(I)'
_cod_data_source_file d4sc05792a3.cif
_cod_data_source_block 1_2H2O_168K_1C
_cod_database_code 1573147
_shelx_shelxl_version_number 2018/1
_shelx_space_group_comment
;
The symmetry employed for this shelxl refinement is uniquely defined
by the following loop, which should always be used as a source of
symmetry information in preference to the above space-group names.
They are only intended as comments.
;
_olex2_refinement_description
;
1. Fixed Uiso
 At 1.2 times of:
  All B(H) groups, All C(H) groups, All N(H,H) groups
 At 1.5 times of:
  All O(H,H) groups
2. Others
 Fixed Sof: O5A(0.8) H5AA(0.8) H5AB(0.8) F2B(0.35) F5A(0.5) F3B(0.3) F5B(0.5)
 C21B(0.4) C22B(0.35) F4A(0.5) C24A(0.5) F4B(0.5) C23A(0.55) O5B(0.2) H5BA(0.2)
 H5BB(0.2) F3A(0.7) F2A(0.65) C23B(0.45) C24B(0.5) C21A(0.6) C22A(0.65)
3.a Free rotating group:
 O5A(H5AA,H5AB), O5B(H5BA,H5BB)
3.b Ternary CH refined with riding coordinates:
 B1(H1)
3.c Aromatic/amide H refined with riding coordinates:
 C15(H15), C3(H3), C11(H11), C16(H16), C13(H13), C36(H36), C10(H10), C14(H14),
 C9(H9), C8(H8), C35(H35), C7(H7), C6(H6), C4(H4), C5(H5), C33(H33), C34(H34)
3.d X=CH2 refined with riding coordinates:
 N11(H11A,H11B), N14(H14A,H14B)
;
_olex2_submission_special_instructions 'No special instructions were received'

loop_
_space_group_symop_operation_xyz
'x, y, z'
'-x, y+1/2, -z+1/2'
'-x, -y, -z'
'x, -y-1/2, z-1/2'

loop_
_atom_site_label
_atom_site_type_symbol
_atom_site_fract_x
_atom_site_fract_y
_atom_site_fract_z
_atom_site_U_iso_or_equiv
_atom_site_adp_type
_atom_site_occupancy
_atom_site_site_symmetry_order
_atom_site_calc_flag
_atom_site_refinement_flags_posn
_atom_site_refinement_flags_adp
_atom_site_refinement_flags_occupancy
_atom_site_disorder_assembly
_atom_site_disorder_group
Co1 Co 0.71498(4) 0.52288(3) 0.71798(4) 0.03528(18) Uani 1 1 d . . . . .
Fe1 Fe 0.50764(5) 0.63368(3) 0.44118(5) 0.03747(19) Uani 1 1 d . . . . .
Cl1 Cl 1.01361(13) 0.72829(8) 0.59306(13) 0.0789(5) Uani 1 1 d . . . . .
N12 N 0.8177(3) 0.58864(18) 0.7358(3) 0.0418(9) Uani 1 1 d . . . . .
F6 F 0.8611(3) 0.57553(17) 0.9741(3) 0.0910(12) Uani 1 1 d . . . . .
N2 N 0.4015(3) 0.53249(17) 0.3108(3) 0.0407(9) Uani 1 1 d . . . . .
N15 N 0.7960(3) 0.45519(19) 0.6851(3) 0.0479(11) Uani 1 1 d . . . . .
N9 N 0.6545(3) 0.55434(18) 0.5826(3) 0.0417(9) Uani 1 1 d . . . . .
N10 N 0.6554(3) 0.59219(17) 0.7728(3) 0.0389(9) Uani 1 1 d . . . . .
F10 F 0.6325(3) 0.41911(19) 0.9020(3) 0.0861(12) Uani 1 1 d . . . . .
O5A O 0.8335(3) 0.81085(19) 0.8317(3) 0.0440(10) Uani 0.8 1 d . . P A 1
H5AA H 0.779184 0.829077 0.827092 0.066 Uiso 0.8 1 d G . P A 1
H5AB H 0.859927 0.805751 0.893167 0.066 Uiso 0.8 1 d G . P A 1
N3 N 0.4047(3) 0.68760(18) 0.3641(3) 0.0432(10) Uani 1 1 d . . . . .
N8 N 0.4286(3) 0.62064(18) 0.5296(3) 0.0406(9) Uani 1 1 d . . . . .
N13 N 0.7742(3) 0.48271(17) 0.8500(3) 0.0444(10) Uani 1 1 d . . . . .
N4 N 0.3617(3) 0.72735(19) 0.4091(3) 0.0527(11) Uani 1 1 d . . . . .
N6 N 0.5643(3) 0.70493(18) 0.5199(3) 0.0453(10) Uani 1 1 d . . . . .
F9 F 0.5719(3) 0.4535(3) 1.0507(3) 0.1214(18) Uani 1 1 d . . . . .
N1 N 0.6453(3) 0.6499(2) 0.3201(3) 0.0537(11) Uani 1 1 d . . . . .
N7 N 0.3837(3) 0.66770(19) 0.5572(3) 0.0499(11) Uani 1 1 d . . . . .
N11 N 0.8474(3) 0.69204(19) 0.7652(3) 0.0504(11) Uani 1 1 d . . . . .
H11A H 0.901556 0.690833 0.750229 0.060 Uiso 1 1 calc R . . . .
H11B H 0.827352 0.726345 0.782939 0.060 Uiso 1 1 calc R . . . .
C12 C 0.6013(3) 0.5829(2) 0.5239(3) 0.0374(11) Uani 1 1 d . . . . .
C17 C 0.7040(3) 0.6453(2) 0.7856(3) 0.0374(11) Uani 1 1 d . . . . .
C18 C 0.7958(3) 0.6422(2) 0.7610(3) 0.0390(11) Uani 1 1 d . . . . .
C2 C 0.4471(3) 0.5692(2) 0.3615(3) 0.0366(10) Uani 1 1 d . . . . .
O3 O 1.0181(3) 0.7302(2) 0.6918(3) 0.0860(14) Uani 1 1 d . . . . .
C1 C 0.5914(4) 0.6442(2) 0.3630(3) 0.0412(11) Uani 1 1 d . . . . .
C15 C 0.5822(4) 0.6932(2) 0.8379(4) 0.0500(13) Uani 1 1 d . . . . .
H15 H 0.556698 0.727849 0.859911 0.060 Uiso 1 1 calc R . . . .
N5 N 0.5059(4) 0.74396(19) 0.5482(3) 0.0542(11) Uani 1 1 d . . . . .
N14 N 0.8697(4) 0.4017(2) 0.9279(4) 0.0690(14) Uani 1 1 d . . . . .
H14A H 0.859082 0.409387 0.983087 0.083 Uiso 1 1 calc R . . . .
H14B H 0.906555 0.371139 0.923138 0.083 Uiso 1 1 calc R . . . .
F8 F 0.6553(5) 0.5472(3) 1.1618(3) 0.149(2) Uani 1 1 d . . . . .
C3 C 0.3546(4) 0.6893(2) 0.2705(4) 0.0484(13) Uani 1 1 d . . . . .
H3 H 0.369096 0.666116 0.221862 0.058 Uiso 1 1 calc R . . . .
C11 C 0.4093(3) 0.5713(2) 0.5734(3) 0.0441(12) Uani 1 1 d . . . . .
H11 H 0.431912 0.531724 0.566986 0.053 Uiso 1 1 calc R . . . .
F1 F 0.8230(3) 0.5925(3) 0.5453(3) 0.127(2) Uani 1 1 d . . . . .
C16 C 0.6692(4) 0.6965(2) 0.8169(4) 0.0458(12) Uani 1 1 d . . . . .
H16 H 0.703884 0.733402 0.824085 0.055 Uiso 1 1 calc R . . . .
C13 C 0.5722(3) 0.5897(2) 0.7941(3) 0.0457(12) Uani 1 1 d . . . . .
H13 H 0.538399 0.552423 0.786796 0.055 Uiso 1 1 calc R . . . .
C36 C 0.8023(4) 0.4424(3) 0.5977(4) 0.0585(15) Uani 1 1 d . . . . .
H36 H 0.765637 0.465397 0.544244 0.070 Uiso 1 1 calc R . . . .
F7 F 0.8022(5) 0.6069(2) 1.1244(3) 0.134(2) Uani 1 1 d . . . . .
C32 C 0.8484(4) 0.4215(2) 0.7607(4) 0.0515(13) Uani 1 1 d . . . . .
C10 C 0.3509(4) 0.5869(3) 0.6297(4) 0.0530(13) Uani 1 1 d . . . . .
H10 H 0.326370 0.560706 0.668419 0.064 Uiso 1 1 calc R . . . .
C14 C 0.5338(4) 0.6394(2) 0.8263(4) 0.0500(13) Uani 1 1 d . . . . .
H14 H 0.474372 0.636338 0.840327 0.060 Uiso 1 1 calc R . . . .
C25 C 0.7475(4) 0.4963(2) 0.9331(4) 0.0511(13) Uani 1 1 d . . . . .
F2B F 1.0259(16) 0.5464(7) 0.5512(17) 0.116(7) Uani 0.35 1 d . . P B 2
C31 C 0.8304(4) 0.4360(2) 0.8526(4) 0.0509(13) Uani 1 1 d . . . . .
C9 C 0.3361(4) 0.6477(3) 0.6179(4) 0.0572(14) Uani 1 1 d . . . . .
H9 H 0.298804 0.671817 0.647229 0.069 Uiso 1 1 calc R . . . .
C8 C 0.6537(4) 0.7254(2) 0.5547(3) 0.0529(14) Uani 1 1 d . . . . .
H8 H 0.709102 0.706572 0.545998 0.063 Uiso 1 1 calc R . . . .
C35 C 0.8609(5) 0.3964(3) 0.5827(6) 0.075(2) Uani 1 1 d . . . . .
H35 H 0.862480 0.387456 0.519493 0.090 Uiso 1 1 calc R . . . .
C7 C 0.6542(5) 0.7788(3) 0.6061(4) 0.0661(17) Uani 1 1 d . . . . .
H7 H 0.708389 0.802766 0.638268 0.079 Uiso 1 1 calc R . . . .
C19 C 0.9038(4) 0.5809(3) 0.7111(5) 0.0641(17) Uani 1 1 d . . . . .
C30 C 0.6744(4) 0.4669(3) 0.9543(4) 0.0622(15) Uani 1 1 d . . . . .
C6 C 0.5598(6) 0.7890(3) 0.6003(4) 0.0690(18) Uani 1 1 d . . . . .
H6 H 0.536245 0.822128 0.627988 0.083 Uiso 1 1 calc R . . . .
C4 C 0.2786(4) 0.7296(3) 0.2546(4) 0.0604(15) Uani 1 1 d . . . . .
H4 H 0.232142 0.739310 0.195213 0.072 Uiso 1 1 calc R . . . .
C5 C 0.2854(4) 0.7523(3) 0.3435(5) 0.0628(16) Uani 1 1 d . . . . .
H5 H 0.243004 0.781225 0.356987 0.075 Uiso 1 1 calc R . . . .
C33 C 0.9117(5) 0.3770(3) 0.7512(6) 0.077(2) Uani 1 1 d . . . . .
H33 H 0.950764 0.355865 0.805561 0.093 Uiso 1 1 calc R . . . .
C26 C 0.7893(5) 0.5449(3) 0.9913(4) 0.0646(17) Uani 1 1 d . . . . .
C20 C 0.9019(5) 0.5786(3) 0.6135(6) 0.075(2) Uani 1 1 d . . . . .
O1 O 0.9256(5) 0.7023(3) 0.5390(4) 0.134(2) Uani 1 1 d . . . . .
C29 C 0.6423(5) 0.4840(4) 1.0317(5) 0.080(2) Uani 1 1 d . . . . .
F5A F 0.9871(5) 0.5440(5) 0.8528(6) 0.085(2) Uani 0.5 1 d . . P B 1
O4 O 1.0920(5) 0.6920(3) 0.5864(6) 0.157(3) Uani 1 1 d . . . . .
O2 O 1.0260(6) 0.7853(3) 0.5576(5) 0.157(3) Uani 1 1 d . . . . .
B1 B 0.3970(5) 0.7313(3) 0.5189(5) 0.0578(17) Uani 1 1 d . . . . .
H1 H 0.361652 0.762930 0.543801 0.069 Uiso 1 1 calc R . . . .
F3B F 1.1844(11) 0.5580(9) 0.7031(16) 0.121(6) Uani 0.3 1 d . . P B 2
C34 C 0.9161(6) 0.3643(3) 0.6587(6) 0.087(2) Uani 1 1 d . . . . .
H34 H 0.957515 0.333437 0.649056 0.104 Uiso 1 1 calc R . . . .
C28 C 0.6859(7) 0.5321(4) 1.0868(5) 0.087(3) Uani 1 1 d . . . . .
F5B F 0.9927(5) 0.6018(5) 0.8892(7) 0.101(3) Uani 0.5 1 d . . P B 2
C27 C 0.7593(7) 0.5625(3) 1.0676(5) 0.084(2) Uani 1 1 d . . . . .
C21B C 1.015(2) 0.5620(11) 0.628(2) 0.065(7) Uani 0.4 1 d . . P B 2
C22B C 1.093(2) 0.5678(12) 0.713(2) 0.078(8) Uiso 0.35 1 d . . P B 2
F4A F 1.1431(6) 0.5245(7) 0.7929(9) 0.160(6) Uani 0.5 1 d . . P B 1
C24A C 0.9828(10) 0.5534(8) 0.7598(10) 0.061(4) Uani 0.5 1 d . . P B 1
F4B F 1.1655(6) 0.5883(7) 0.8702(10) 0.152(5) Uani 0.5 1 d . . P B 2
C23A C 1.0616(11) 0.5411(9) 0.7298(14) 0.088(5) Uani 0.55 1 d . . P B 1
O5B O 1.1006(10) 0.6720(7) 0.8845(10) 0.032(3) Uani 0.2 1 d . . P C 2
H5BA H 1.095936 0.704618 0.916007 0.048 Uiso 0.2 1 d G . P C 2
H5BB H 1.077232 0.682143 0.824307 0.048 Uiso 0.2 1 d G . P C 2
F3A F 1.1355(6) 0.5379(4) 0.6129(8) 0.139(3) Uani 0.7 1 d . . P B 1
F2A F 0.9692(6) 0.5729(4) 0.4845(6) 0.095(2) Uani 0.65 1 d . . P B 1
C23B C 1.0843(13) 0.5795(10) 0.7900(18) 0.093(6) Uani 0.45 1 d . . P B 2
C24B C 0.9949(11) 0.5879(8) 0.8007(14) 0.072(4) Uani 0.5 1 d . . P B 2
C21A C 0.9733(10) 0.5689(6) 0.5764(11) 0.055(3) Uani 0.6 1 d . . P B 1
C22A C 1.0602(12) 0.5519(8) 0.6479(15) 0.074(5) Uani 0.65 1 d . . P B 1

loop_
_atom_site_aniso_label
_atom_site_aniso_U_11
_atom_site_aniso_U_22
_atom_site_aniso_U_33
_atom_site_aniso_U_23
_atom_site_aniso_U_13
_atom_site_aniso_U_12
Co1 0.0400(4) 0.0342(3) 0.0338(3) -0.0021(3) 0.0144(3) -0.0034(3)
Fe1 0.0430(4) 0.0421(4) 0.0294(3) -0.0007(3) 0.0140(3) -0.0076(3)
Cl1 0.0901(12) 0.0756(11) 0.0815(12) -0.0211(9) 0.0418(10) -0.0340(9)
N12 0.034(2) 0.054(3) 0.042(2) 0.0065(19) 0.0180(18) 0.0041(18)
F6 0.102(3) 0.071(2) 0.088(3) -0.025(2) 0.010(2) -0.018(2)
N2 0.054(2) 0.035(2) 0.034(2) -0.0010(17) 0.0157(19) -0.0049(19)
N15 0.053(3) 0.046(2) 0.055(3) -0.013(2) 0.032(2) -0.012(2)
N9 0.046(2) 0.042(2) 0.041(2) -0.0027(19) 0.018(2) -0.0067(19)
N10 0.037(2) 0.042(2) 0.039(2) 0.0068(17) 0.0117(18) -0.0019(17)
F10 0.092(3) 0.116(3) 0.060(2) -0.013(2) 0.038(2) -0.044(2)
O5A 0.036(2) 0.050(3) 0.050(3) -0.003(2) 0.018(2) -0.0026(19)
N3 0.047(2) 0.044(2) 0.039(2) 0.0013(18) 0.0117(19) -0.0069(19)
N8 0.046(2) 0.043(2) 0.036(2) -0.0059(17) 0.0169(18) -0.0035(18)
N13 0.047(2) 0.040(2) 0.051(3) -0.0069(18) 0.021(2) -0.0045(19)
N4 0.063(3) 0.042(2) 0.057(3) 0.005(2) 0.023(2) 0.002(2)
N6 0.059(3) 0.041(2) 0.034(2) -0.0029(18) 0.012(2) -0.011(2)
F9 0.101(3) 0.197(5) 0.088(3) 0.047(3) 0.063(3) 0.031(3)
N1 0.059(3) 0.064(3) 0.043(3) 0.004(2) 0.023(2) -0.007(2)
N7 0.064(3) 0.047(2) 0.047(3) -0.005(2) 0.029(2) 0.004(2)
N11 0.038(2) 0.052(3) 0.063(3) 0.002(2) 0.017(2) -0.003(2)
C12 0.044(3) 0.042(3) 0.033(3) -0.004(2) 0.021(2) -0.009(2)
C17 0.033(2) 0.050(3) 0.028(2) 0.008(2) 0.0075(19) 0.004(2)
C18 0.037(3) 0.045(3) 0.033(3) 0.005(2) 0.007(2) 0.000(2)
C2 0.039(3) 0.042(3) 0.032(2) 0.005(2) 0.015(2) 0.001(2)
O3 0.078(3) 0.114(4) 0.076(3) -0.010(3) 0.037(3) -0.018(3)
C1 0.045(3) 0.045(3) 0.030(2) 0.000(2) 0.007(2) -0.006(2)
C15 0.048(3) 0.060(3) 0.045(3) -0.007(2) 0.020(2) 0.001(3)
N5 0.079(3) 0.041(2) 0.045(3) -0.009(2) 0.022(2) -0.007(2)
N14 0.086(4) 0.063(3) 0.065(3) 0.013(3) 0.034(3) 0.028(3)
F8 0.211(6) 0.186(5) 0.074(3) 0.006(3) 0.078(3) 0.108(5)
C3 0.052(3) 0.049(3) 0.043(3) 0.007(2) 0.012(2) -0.010(2)
C11 0.047(3) 0.046(3) 0.041(3) 0.002(2) 0.016(2) -0.005(2)
F1 0.081(3) 0.242(6) 0.073(3) -0.052(3) 0.044(2) -0.085(4)
C16 0.046(3) 0.050(3) 0.045(3) 0.000(2) 0.019(2) -0.002(2)
C13 0.039(3) 0.059(3) 0.040(3) 0.011(2) 0.013(2) -0.008(2)
C36 0.062(4) 0.065(4) 0.061(4) -0.024(3) 0.038(3) -0.022(3)
F7 0.217(6) 0.093(3) 0.075(3) -0.040(3) 0.018(3) 0.035(3)
C32 0.064(3) 0.036(3) 0.066(4) -0.003(2) 0.037(3) -0.004(2)
C10 0.053(3) 0.069(4) 0.045(3) -0.001(3) 0.027(3) -0.010(3)
C14 0.044(3) 0.069(4) 0.043(3) -0.004(3) 0.024(2) -0.007(3)
C25 0.052(3) 0.061(3) 0.041(3) -0.004(2) 0.016(3) 0.008(3)
F2B 0.141(16) 0.093(10) 0.17(2) -0.034(11) 0.135(17) -0.019(10)
C31 0.058(3) 0.040(3) 0.062(4) -0.002(3) 0.028(3) -0.001(2)
C9 0.059(3) 0.070(4) 0.050(3) -0.008(3) 0.028(3) -0.002(3)
C8 0.065(4) 0.052(3) 0.035(3) 0.005(2) 0.005(3) -0.020(3)
C35 0.085(5) 0.072(4) 0.092(5) -0.033(4) 0.065(4) -0.024(4)
C7 0.091(5) 0.050(3) 0.048(3) -0.001(3) 0.008(3) -0.026(3)
C19 0.049(3) 0.063(4) 0.092(5) 0.029(3) 0.038(3) 0.011(3)
C30 0.059(4) 0.081(4) 0.046(3) 0.000(3) 0.015(3) 0.005(3)
C6 0.115(6) 0.042(3) 0.047(3) -0.007(3) 0.020(4) -0.014(3)
C4 0.057(4) 0.055(3) 0.061(4) 0.017(3) 0.006(3) -0.008(3)
C5 0.064(4) 0.046(3) 0.077(4) 0.015(3) 0.019(3) 0.004(3)
C33 0.093(5) 0.054(4) 0.108(6) 0.011(3) 0.066(4) 0.011(3)
C26 0.074(4) 0.066(4) 0.045(3) -0.008(3) 0.005(3) 0.022(3)
C20 0.071(4) 0.067(4) 0.119(6) -0.008(4) 0.075(5) -0.006(3)
O1 0.126(5) 0.140(5) 0.099(4) 0.006(4) -0.023(4) -0.058(4)
C29 0.072(4) 0.122(6) 0.052(4) 0.022(4) 0.030(3) 0.034(4)
F5A 0.048(4) 0.141(8) 0.060(5) 0.037(5) 0.007(3) 0.021(5)
O4 0.109(5) 0.165(6) 0.231(8) -0.106(6) 0.103(5) -0.024(4)
O2 0.249(8) 0.107(5) 0.120(5) 0.020(4) 0.061(5) -0.085(5)
B1 0.074(5) 0.049(4) 0.056(4) -0.010(3) 0.027(3) 0.001(3)
F3B 0.067(10) 0.176(17) 0.157(16) 0.008(14) 0.090(11) 0.021(10)
C34 0.104(6) 0.064(4) 0.127(7) -0.003(4) 0.089(6) 0.011(4)
C28 0.114(6) 0.109(6) 0.040(4) -0.002(4) 0.024(4) 0.061(5)
F5B 0.038(4) 0.163(10) 0.093(7) 0.043(7) 0.005(4) 0.004(5)
C27 0.119(6) 0.075(5) 0.047(4) -0.008(3) 0.005(4) 0.032(5)
C21B 0.029(15) 0.073(14) 0.10(2) -0.004(15) 0.028(15) 0.005(12)
F4A 0.060(5) 0.294(17) 0.138(9) 0.138(11) 0.046(6) 0.094(8)
C24A 0.043(7) 0.095(12) 0.048(8) 0.018(7) 0.018(6) 0.023(8)
F4B 0.046(5) 0.247(15) 0.164(11) 0.097(11) 0.034(7) 0.043(7)
C23A 0.062(9) 0.106(13) 0.096(13) 0.054(10) 0.025(9) 0.036(9)
O5B 0.025(7) 0.045(9) 0.030(8) 0.009(6) 0.016(7) -0.012(7)
F3A 0.109(6) 0.138(7) 0.218(10) 0.068(7) 0.122(7) 0.055(5)
F2A 0.088(5) 0.134(7) 0.088(5) -0.022(4) 0.065(4) -0.031(4)
C23B 0.054(11) 0.098(15) 0.136(19) 0.045(13) 0.039(12) 0.027(10)
C24B 0.051(8) 0.078(11) 0.100(14) 0.033(9) 0.044(9) 0.026(8)
C21A 0.038(8) 0.059(7) 0.073(9) 0.003(7) 0.023(7) -0.007(6)
C22A 0.038(9) 0.088(9) 0.108(14) 0.044(10) 0.039(10) 0.029(8)

loop_
_atom_type_symbol
_atom_type_description
_atom_type_scat_dispersion_real
_atom_type_scat_dispersion_imag
_atom_type_scat_source
C C 0.0033 0.0016 'International Tables Vol C Tables 4.2.6.8 and 6.1.1.4'
H H 0.0000 0.0000 'International Tables Vol C Tables 4.2.6.8 and 6.1.1.4'
B B 0.0013 0.0007 'International Tables Vol C Tables 4.2.6.8 and 6.1.1.4'
Cl Cl 0.1484 0.1585 'International Tables Vol C Tables 4.2.6.8 and 6.1.1.4'
Co Co 0.3494 0.9721 'International Tables Vol C Tables 4.2.6.8 and 6.1.1.4'
F F 0.0171 0.0103 'International Tables Vol C Tables 4.2.6.8 and 6.1.1.4'
Fe Fe 0.3463 0.8444 'International Tables Vol C Tables 4.2.6.8 and 6.1.1.4'
N N 0.0061 0.0033 'International Tables Vol C Tables 4.2.6.8 and 6.1.1.4'
O O 0.0106 0.0060 'International Tables Vol C Tables 4.2.6.8 and 6.1.1.4'

loop_
_geom_angle_atom_site_label_1
_geom_angle_atom_site_label_2
_geom_angle_atom_site_label_3
_geom_angle
_geom_angle_site_symmetry_1
_geom_angle_site_symmetry_3
_geom_angle_publ_flag
N12 Co1 N15 95.76(16) . . ?
N12 Co1 N13 95.94(15) . . ?
N2 Co1 N12 171.14(16) 3_666 . ?
N2 Co1 N15 90.75(16) 3_666 . ?
N2 Co1 N10 96.24(15) 3_666 . ?
N2 Co1 N13 91.26(15) 3_666 . ?
N15 Co1 N13 78.13(17) . . ?
N9 Co1 N12 88.07(16) . . ?
N9 Co1 N2 85.10(15) . 3_666 ?
N9 Co1 N15 97.78(17) . . ?
N9 Co1 N10 90.68(15) . . ?
N9 Co1 N13 174.51(16) . . ?
N10 Co1 N12 78.18(15) . . ?
N10 Co1 N15 169.47(17) . . ?
N10 Co1 N13 93.81(15) . . ?
N3 Fe1 N8 88.23(17) . . ?
N6 Fe1 N3 87.79(17) . . ?
N6 Fe1 N8 87.78(16) . . ?
C12 Fe1 N3 174.96(18) . . ?
C12 Fe1 N8 86.97(17) . . ?
C12 Fe1 N6 90.52(18) . . ?
C12 Fe1 C1 89.21(19) . . ?
C2 Fe1 N3 88.43(18) . . ?
C2 Fe1 N8 92.02(17) . . ?
C2 Fe1 N6 176.22(19) . . ?
C2 Fe1 C12 93.24(19) . . ?
C2 Fe1 C1 89.33(19) . . ?
C1 Fe1 N3 95.57(18) . . ?
C1 Fe1 N8 176.01(19) . . ?
C1 Fe1 N6 91.12(19) . . ?
O1 Cl1 O3 109.6(4) . . ?
O1 Cl1 O4 110.1(4) . . ?
O4 Cl1 O3 107.0(4) . . ?
O2 Cl1 O3 112.1(4) . . ?
O2 Cl1 O1 111.0(4) . . ?
O2 Cl1 O4 106.9(5) . . ?
C18 N12 Co1 116.8(3) . . ?
C18 N12 C19 119.4(4) . . ?
C19 N12 Co1 123.4(4) . . ?
C2 N2 Co1 146.6(4) . 3_666 ?
C36 N15 Co1 126.0(4) . . ?
C36 N15 C32 118.4(5) . . ?
C32 N15 Co1 115.6(3) . . ?
C12 N9 Co1 155.3(4) . . ?
C17 N10 Co1 116.2(3) . . ?
C13 N10 Co1 125.5(3) . . ?
C13 N10 C17 118.3(4) . . ?
H5AA O5A H5AB 104.4 . . ?
N4 N3 Fe1 119.8(3) . . ?
C3 N3 Fe1 133.0(4) . . ?
C3 N3 N4 106.5(4) . . ?
N7 N8 Fe1 120.4(3) . . ?
C11 N8 Fe1 132.3(3) . . ?
C11 N8 N7 107.4(4) . . ?
C25 N13 Co1 124.3(3) . . ?
C31 N13 Co1 116.8(4) . . ?
C31 N13 C25 118.2(5) . . ?
N3 N4 B1 118.9(4) . . ?
C5 N4 N3 108.9(5) . . ?
C5 N4 B1 131.7(5) . . ?
N5 N6 Fe1 119.5(3) . . ?
C8 N6 Fe1 133.2(4) . . ?
C8 N6 N5 107.3(4) . . ?
N8 N7 B1 118.0(4) . . ?
C9 N7 N8 109.3(4) . . ?
C9 N7 B1 132.7(5) . . ?
H11A N11 H11B 120.0 . . ?
C18 N11 H11A 120.0 . . ?
C18 N11 H11B 120.0 . . ?
N9 C12 Fe1 172.1(4) . . ?
N10 C17 C18 113.3(4) . . ?
N10 C17 C16 122.1(4) . . ?
C16 C17 C18 124.6(4) . . ?
N12 C18 N11 125.8(4) . . ?
N12 C18 C17 115.0(4) . . ?
N11 C18 C17 119.1(4) . . ?
N2 C2 Fe1 173.4(4) . . ?
N1 C1 Fe1 176.6(4) . . ?
C16 C15 H15 120.4 . . ?
C14 C15 H15 120.4 . . ?
C14 C15 C16 119.2(5) . . ?
N6 N5 B1 119.1(4) . . ?
C6 N5 N6 109.2(5) . . ?
C6 N5 B1 131.7(5) . . ?
H14A N14 H14B 120.0 . . ?
C31 N14 H14A 120.0 . . ?
C31 N14 H14B 120.0 . . ?
N3 C3 H3 124.7 . . ?
N3 C3 C4 110.6(5) . . ?
C4 C3 H3 124.7 . . ?
N8 C11 H11 125.3 . . ?
N8 C11 C10 109.4(5) . . ?
C10 C11 H11 125.3 . . ?
C17 C16 C15 118.7(5) . . ?
C17 C16 H16 120.6 . . ?
C15 C16 H16 120.6 . . ?
N10 C13 H13 118.9 . . ?
N10 C13 C14 122.2(5) . . ?
C14 C13 H13 118.9 . . ?
N15 C36 H36 119.1 . . ?
N15 C36 C35 121.9(6) . . ?
C35 C36 H36 119.1 . . ?
N15 C32 C31 114.1(5) . . ?
N15 C32 C33 122.5(5) . . ?
C33 C32 C31 123.4(6) . . ?
C11 C10 H10 127.1 . . ?
C9 C10 C11 105.7(5) . . ?
C9 C10 H10 127.1 . . ?
C15 C14 C13 119.4(5) . . ?
C15 C14 H14 120.3 . . ?
C13 C14 H14 120.3 . . ?
C30 C25 N13 121.9(5) . . ?
C30 C25 C26 117.4(5) . . ?
C26 C25 N13 120.4(5) . . ?
N13 C31 N14 126.2(5) . . ?
N13 C31 C32 115.0(5) . . ?
N14 C31 C32 118.8(5) . . ?
N7 C9 C10 108.3(5) . . ?
N7 C9 H9 125.9 . . ?
C10 C9 H9 125.9 . . ?
N6 C8 H8 125.0 . . ?
N6 C8 C7 109.9(6) . . ?
C7 C8 H8 125.0 . . ?
C36 C35 H35 120.1 . . ?
C34 C35 C36 119.8(6) . . ?
C34 C35 H35 120.1 . . ?
C8 C7 H7 127.4 . . ?
C6 C7 C8 105.2(5) . . ?
C6 C7 H7 127.4 . . ?
N12 C19 C20 120.6(6) . . ?
N12 C19 C24B 111.6(7) . . ?
C20 C19 C24B 126.8(8) . . ?
C24A C19 N12 128.3(8) . . ?
C24A C19 C20 106.2(8) . . ?
F10 C30 C25 120.2(5) . . ?
F10 C30 C29 117.9(6) . . ?
C25 C30 C29 121.8(6) . . ?
N5 C6 C7 108.3(6) . . ?
N5 C6 H6 125.8 . . ?
C7 C6 H6 125.8 . . ?
C3 C4 H4 127.7 . . ?
C5 C4 C3 104.6(5) . . ?
C5 C4 H4 127.7 . . ?
N4 C5 C4 109.4(5) . . ?
N4 C5 H5 125.3 . . ?
C4 C5 H5 125.3 . . ?
C32 C33 H33 121.1 . . ?
C32 C33 C34 117.7(7) . . ?
C34 C33 H33 121.1 . . ?
F6 C26 C25 120.2(5) . . ?
F6 C26 C27 117.9(6) . . ?
C27 C26 C25 121.9(7) . . ?
F1 C20 C19 120.2(5) . . ?
F1 C20 C21B 140.2(13) . . ?
F1 C20 C21A 110.1(9) . . ?
C19 C20 C21B 99.4(13) . . ?
C21A C20 C19 129.4(10) . . ?
F9 C29 C30 119.9(8) . . ?
F9 C29 C28 121.7(7) . . ?
C28 C29 C30 118.4(7) . . ?
N4 B1 N7 106.6(4) . . ?
N4 B1 N5 107.2(5) . . ?
N4 B1 H1 111.8 . . ?
N7 B1 H1 111.8 . . ?
N5 B1 N7 107.2(5) . . ?
N5 B1 H1 111.8 . . ?
C35 C34 C33 119.6(6) . . ?
C35 C34 H34 120.2 . . ?
C33 C34 H34 120.2 . . ?
F8 C28 C29 117.6(9) . . ?
F8 C28 C27 121.2(9) . . ?
C27 C28 C29 121.2(6) . . ?
F7 C27 C26 121.1(9) . . ?
F7 C27 C28 119.6(7) . . ?
C28 C27 C26 119.3(7) . . ?
F2B C21B C20 110(3) . . ?
F2B C21B C22B 122(3) . . ?
C22B C21B C20 127(2) . . ?
F3B C22B C21B 116(3) . . ?
C23B C22B F3B 120(3) . . ?
C23B C22B C21B 124(2) . . ?
C19 C24A F5A 112.7(11) . . ?
C19 C24A C23A 127.0(12) . . ?
F5A C24A C23A 119.8(12) . . ?
F4A C23A C24A 119.8(16) . . ?
C22A C23A F4A 119.3(16) . . ?
C22A C23A C24A 120.4(14) . . ?
H5BA O5B H5BB 104.5 . . ?
C22B C23B F4B 121(2) . . ?
C22B C23B C24B 121(3) . . ?
C24B C23B F4B 119(2) . . ?
F5B C24B C19 124.7(10) . . ?
F5B C24B C23B 116.1(18) . . ?
C23B C24B C19 119.2(18) . . ?
C20 C21A F2A 126.8(13) . . ?
C20 C21A C22A 112.1(14) . . ?
F2A C21A C22A 121.1(13) . . ?
C23A C22A F3A 122.8(15) . . ?
C23A C22A C21A 121.4(15) . . ?
F3A C22A C21A 114.8(16) . . ?

loop_
_geom_bond_atom_site_label_1
_geom_bond_atom_site_label_2
_geom_bond_distance
_geom_bond_site_symmetry_2
_geom_bond_publ_flag
Co1 N12 2.047(4) . ?
Co1 N2 2.032(4) 3_666 ?
Co1 N15 2.052(4) . ?
Co1 N9 2.028(4) . ?
Co1 N10 2.041(4) . ?
Co1 N13 2.061(4) . ?
Fe1 N3 1.981(4) . ?
Fe1 N8 1.991(4) . ?
Fe1 N6 1.980(4) . ?
Fe1 C12 1.896(5) . ?
Fe1 C2 1.885(5) . ?
Fe1 C1 1.918(5) . ?
Cl1 O3 1.423(5) . ?
Cl1 O1 1.410(5) . ?
Cl1 O4 1.423(6) . ?
Cl1 O2 1.397(6) . ?
N12 C18 1.308(6) . ?
N12 C19 1.415(6) . ?
F6 C26 1.332(8) . ?
N2 C2 1.163(6) . ?
N15 C36 1.336(6) . ?
N15 C32 1.360(7) . ?
N9 C12 1.155(6) . ?
N10 C17 1.357(6) . ?
N10 C13 1.340(6) . ?
F10 C30 1.340(7) . ?
O5A H5AA 0.8723 . ?
O5A H5AB 0.8705 . ?
N3 N4 1.358(6) . ?
N3 C3 1.341(6) . ?
N8 N7 1.354(5) . ?
N8 C11 1.338(6) . ?
N13 C25 1.412(6) . ?
N13 C31 1.313(6) . ?
N4 C5 1.348(7) . ?
N4 B1 1.531(8) . ?
N6 N5 1.360(6) . ?
N6 C8 1.326(6) . ?
F9 C29 1.325(8) . ?
N1 C1 1.148(6) . ?
N7 C9 1.352(6) . ?
N7 B1 1.549(8) . ?
N11 H11A 0.8800 . ?
N11 H11B 0.8800 . ?
N11 C18 1.327(6) . ?
C17 C18 1.486(6) . ?
C17 C16 1.374(7) . ?
C15 H15 0.9500 . ?
C15 C16 1.391(7) . ?
C15 C14 1.368(7) . ?
N5 C6 1.353(7) . ?
N5 B1 1.539(8) . ?
N14 H14A 0.8800 . ?
N14 H14B 0.8800 . ?
N14 C31 1.316(7) . ?
F8 C28 1.342(7) . ?
C3 H3 0.9500 . ?
C3 C4 1.386(8) . ?
C11 H11 0.9500 . ?
C11 C10 1.393(7) . ?
F1 C20 1.311(9) . ?
C16 H16 0.9500 . ?
C13 H13 0.9500 . ?
C13 C14 1.379(7) . ?
C36 H36 0.9500 . ?
C36 C35 1.387(8) . ?
F7 C27 1.318(8) . ?
C32 C31 1.476(7) . ?
C32 C33 1.384(8) . ?
C10 H10 0.9500 . ?
C10 C9 1.368(8) . ?
C14 H14 0.9500 . ?
C25 C30 1.361(8) . ?
C25 C26 1.391(8) . ?
F2B C21B 1.23(3) . ?
C9 H9 0.9500 . ?
C8 H8 0.9500 . ?
C8 C7 1.400(8) . ?
C35 H35 0.9500 . ?
C35 C34 1.358(10) . ?
C7 H7 0.9500 . ?
C7 C6 1.370(9) . ?
C19 C20 1.416(10) . ?
C19 C24A 1.307(14) . ?
C19 C24B 1.57(2) . ?
C30 C29 1.398(8) . ?
C6 H6 0.9500 . ?
C4 H4 0.9500 . ?
C4 C5 1.366(9) . ?
C5 H5 0.9500 . ?
C33 H33 0.9500 . ?
C33 C34 1.398(10) . ?
C26 C27 1.369(9) . ?
C20 C21B 1.64(3) . ?
C20 C21A 1.325(14) . ?
C29 C28 1.370(11) . ?
F5A C24A 1.355(16) . ?
B1 H1 1.0000 . ?
F3B C22B 1.39(3) . ?
C34 H34 0.9500 . ?
C28 C27 1.361(11) . ?
F5B C24B 1.34(2) . ?
C21B C22B 1.42(4) . ?
C22B C23B 1.20(4) . ?
F4A C23A 1.317(17) . ?
C24A C23A 1.37(2) . ?
F4B C23B 1.40(3) . ?
C23A C22A 1.21(2) . ?
O5B H5BA 0.8698 . ?
O5B H5BB 0.8702 . ?
F3A C22A 1.376(16) . ?
F2A C21A 1.326(17) . ?
C23B C24B 1.37(2) . ?
C21A C22A 1.427(18) . ?

loop_
_geom_torsion_atom_site_label_1
_geom_torsion_atom_site_label_2
_geom_torsion_atom_site_label_3
_geom_torsion_atom_site_label_4
_geom_torsion
_geom_torsion_site_symmetry_1
_geom_torsion_site_symmetry_2
_geom_torsion_site_symmetry_3
_geom_torsion_site_symmetry_4
_geom_torsion_publ_flag
Co1 N12 C18 N11 -171.6(4) . . . . ?
Co1 N12 C18 C17 7.7(5) . . . . ?
Co1 N12 C19 C20 71.6(6) . . . . ?
Co1 N12 C19 C24A -80.1(13) . . . . ?
Co1 N12 C19 C24B -119.1(8) . . . . ?
Co1 N15 C36 C35 178.5(4) . . . . ?
Co1 N15 C32 C31 5.7(6) . . . . ?
Co1 N15 C32 C33 -175.4(4) . . . . ?
Co1 N10 C17 C18 -2.8(5) . . . . ?
Co1 N10 C17 C16 176.3(4) . . . . ?
Co1 N10 C13 C14 -176.5(4) . . . . ?
Co1 N13 C25 C30 88.7(6) . . . . ?
Co1 N13 C25 C26 -84.7(6) . . . . ?
Co1 N13 C31 N14 -175.1(5) . . . . ?
Co1 N13 C31 C32 4.2(6) . . . . ?
Fe1 N3 N4 C5 -171.0(3) . . . . ?
Fe1 N3 N4 B1 2.5(6) . . . . ?
Fe1 N3 C3 C4 169.7(4) . . . . ?
Fe1 N8 N7 C9 -179.1(3) . . . . ?
Fe1 N8 N7 B1 -0.7(6) . . . . ?
Fe1 N8 C11 C10 178.8(3) . . . . ?
Fe1 N6 N5 C6 -179.6(3) . . . . ?
Fe1 N6 N5 B1 0.6(6) . . . . ?
Fe1 N6 C8 C7 179.7(4) . . . . ?
N12 C19 C20 F1 10.2(9) . . . . ?
N12 C19 C20 C21B -174.1(9) . . . . ?
N12 C19 C20 C21A -176.6(9) . . . . ?
N12 C19 C24A F5A -16(2) . . . . ?
N12 C19 C24A C23A 172.7(16) . . . . ?
N12 C19 C24B F5B -2.4(18) . . . . ?
N12 C19 C24B C23B 177.6(14) . . . . ?
F6 C26 C27 F7 -2.4(9) . . . . ?
F6 C26 C27 C28 179.9(6) . . . . ?
N15 C36 C35 C34 -2.0(9) . . . . ?
N15 C32 C31 N13 -6.5(7) . . . . ?
N15 C32 C31 N14 172.9(5) . . . . ?
N15 C32 C33 C34 -4.2(9) . . . . ?
N10 C17 C18 N12 -3.2(6) . . . . ?
N10 C17 C18 N11 176.2(4) . . . . ?
N10 C17 C16 C15 1.3(7) . . . . ?
N10 C13 C14 C15 -0.5(8) . . . . ?
F10 C30 C29 F9 -0.6(9) . . . . ?
F10 C30 C29 C28 178.8(6) . . . . ?
N3 N4 C5 C4 -0.8(6) . . . . ?
N3 N4 B1 N7 -59.3(6) . . . . ?
N3 N4 B1 N5 55.2(6) . . . . ?
N3 C3 C4 C5 0.1(6) . . . . ?
N8 N7 C9 C10 0.2(6) . . . . ?
N8 N7 B1 N4 58.0(6) . . . . ?
N8 N7 B1 N5 -56.6(6) . . . . ?
N8 C11 C10 C9 -0.1(6) . . . . ?
N13 C25 C30 F10 7.6(9) . . . . ?
N13 C25 C30 C29 -174.2(5) . . . . ?
N13 C25 C26 F6 -6.1(8) . . . . ?
N13 C25 C26 C27 174.3(5) . . . . ?
N4 N3 C3 C4 -0.5(5) . . . . ?
N6 N5 C6 C7 -0.3(6) . . . . ?
N6 N5 B1 N4 -57.2(6) . . . . ?
N6 N5 B1 N7 57.0(6) . . . . ?
N6 C8 C7 C6 0.1(6) . . . . ?
F9 C29 C28 F8 0.6(10) . . . . ?
F9 C29 C28 C27 178.9(6) . . . . ?
N7 N8 C11 C10 0.2(5) . . . . ?
C17 N10 C13 C14 1.4(7) . . . . ?
C18 N12 C19 C20 -100.1(7) . . . . ?
C18 N12 C19 C24A 108.2(12) . . . . ?
C18 N12 C19 C24B 69.2(8) . . . . ?
C18 C17 C16 C15 -179.8(4) . . . . ?
N5 N6 C8 C7 -0.3(5) . . . . ?
F8 C28 C27 F7 1.1(11) . . . . ?
F8 C28 C27 C26 178.9(6) . . . . ?
C3 N3 N4 C5 0.8(5) . . . . ?
C3 N3 N4 B1 174.3(4) . . . . ?
C3 C4 C5 N4 0.4(6) . . . . ?
C11 N8 N7 C9 -0.3(6) . . . . ?
C11 N8 N7 B1 178.1(5) . . . . ?
C11 C10 C9 N7 -0.1(6) . . . . ?
F1 C20 C21B F2B -19(3) . . . . ?
F1 C20 C21B C22B 157(2) . . . . ?
F1 C20 C21A F2A 0.7(16) . . . . ?
F1 C20 C21A C22A -178.3(12) . . . . ?
C16 C17 C18 N12 177.7(4) . . . . ?
C16 C17 C18 N11 -2.9(7) . . . . ?
C16 C15 C14 C13 -0.1(8) . . . . ?
C13 N10 C17 C18 179.1(4) . . . . ?
C13 N10 C17 C16 -1.8(7) . . . . ?
C36 N15 C32 C31 -175.3(4) . . . . ?
C36 N15 C32 C33 3.7(8) . . . . ?
C36 C35 C34 C33 1.4(10) . . . . ?
C32 N15 C36 C35 -0.5(7) . . . . ?
C32 C33 C34 C35 1.5(10) . . . . ?
C14 C15 C16 C17 -0.3(8) . . . . ?
C25 N13 C31 N14 -4.2(8) . . . . ?
C25 N13 C31 C32 175.1(4) . . . . ?
C25 C30 C29 F9 -178.9(6) . . . . ?
C25 C30 C29 C28 0.5(10) . . . . ?
C25 C26 C27 F7 177.1(6) . . . . ?
C25 C26 C27 C28 -0.6(10) . . . . ?
F2B C21B C22B F3B 4(4) . . . . ?
F2B C21B C22B C23B -175(3) . . . . ?
C31 N13 C25 C30 -81.4(7) . . . . ?
C31 N13 C25 C26 105.1(6) . . . . ?
C31 C32 C33 C34 174.6(6) . . . . ?
C9 N7 B1 N4 -124.1(6) . . . . ?
C9 N7 B1 N5 121.4(6) . . . . ?
C8 N6 N5 C6 0.4(5) . . . . ?
C8 N6 N5 B1 -179.4(5) . . . . ?
C8 C7 C6 N5 0.1(6) . . . . ?
C19 N12 C18 N11 0.6(7) . . . . ?
C19 N12 C18 C17 -180.0(4) . . . . ?
C19 C20 C21B F2B 167.0(17) . . . . ?
C19 C20 C21B C22B -17(3) . . . . ?
C19 C20 C21A F2A -173.1(9) . . . . ?
C19 C20 C21A C22A 7.9(18) . . . . ?
C19 C24A C23A F4A 166.1(17) . . . . ?
C19 C24A C23A C22A -5(4) . . . . ?
C30 C25 C26 F6 -179.9(5) . . . . ?
C30 C25 C26 C27 0.6(9) . . . . ?
C30 C29 C28 F8 -178.9(6) . . . . ?
C30 C29 C28 C27 -0.5(10) . . . . ?
C6 N5 B1 N4 123.1(6) . . . . ?
C6 N5 B1 N7 -122.8(6) . . . . ?
C5 N4 B1 N7 112.5(6) . . . . ?
C5 N4 B1 N5 -133.0(6) . . . . ?
C33 C32 C31 N13 174.6(5) . . . . ?
C33 C32 C31 N14 -6.1(9) . . . . ?
C26 C25 C30 F10 -178.8(5) . . . . ?
C26 C25 C30 C29 -0.5(9) . . . . ?
C20 C19 C24A F5A -170.5(11) . . . . ?
C20 C19 C24A C23A 18(2) . . . . ?
C20 C19 C24B F5B 166.1(12) . . . . ?
C20 C19 C24B C23B -14(2) . . . . ?
C20 C21B C22B F3B -172(2) . . . . ?
C20 C21B C22B C23B 9(5) . . . . ?
C20 C21A C22A C23A 8(3) . . . . ?
C20 C21A C22A F3A 176.4(10) . . . . ?
C29 C28 C27 F7 -177.2(6) . . . . ?
C29 C28 C27 C26 0.6(11) . . . . ?
F5A C24A C23A F4A -5(3) . . . . ?
F5A C24A C23A C22A -176.7(19) . . . . ?
B1 N4 C5 C4 -173.2(5) . . . . ?
B1 N7 C9 C10 -177.9(6) . . . . ?
B1 N5 C6 C7 179.4(5) . . . . ?
F3B C22B C23B F4B 5(4) . . . . ?
F3B C22B C23B C24B -178(2) . . . . ?
C21B C22B C23B F4B -176(2) . . . . ?
C21B C22B C23B C24B 0(4) . . . . ?
C22B C23B C24B C19 1(3) . . . . ?
C22B C23B C24B F5B -179(2) . . . . ?
F4A C23A C22A F3A 11(3) . . . . ?
F4A C23A C22A C21A 178.7(18) . . . . ?
C24A C19 C20 F1 167.4(10) . . . . ?
C24A C19 C20 C21A -19.4(14) . . . . ?
C24A C23A C22A F3A -177.0(17) . . . . ?
C24A C23A C22A C21A -10(3) . . . . ?
F4B C23B C24B C19 177.5(13) . . . . ?
F4B C23B C24B F5B -2(3) . . . . ?
F2A C21A C22A C23A -170.9(17) . . . . ?
F2A C21A C22A F3A -3(2) . . . . ?
C24B C19 C20 F1 -157.4(9) . . . . ?
C24B C19 C20 C21B 18.3(13) . . . . ?
